data_2100539
loop_
_publ_author_name
'Cuffini, Silvia'
'Glidewell, Christopher'
'Low, John N.'
'de Oliviera, Aline G.'
'de Souza, Marcus V. N.'
'Vasconcelos, Thatyana R. A.'
'Wardell, Solange M. S. V.'
'Wardell, James L.'

_publ_section_title
;
 Nine <i>N</i>-aryl-2-chloronicotinamides: supramolecular structures in
 one, two and three dimensions
;
_journal_coeditor_code BM5033
_journal_issue 4
_journal_name_full 'Acta Crystallographica Section B'
_journal_page_first 651
_journal_page_last 665
_journal_paper_doi 10.1107/S0108768106015497
_journal_volume 62
_journal_year 2006
_chemical_formula_moiety 'C13 H8 Cl N3 O'
_chemical_formula_sum 'C13 H8 Cl N3 O'
_chemical_formula_weight 257.67
_chemical_name_systematic
;
N-(4-Cyanophenyl)-2-chloronicotinamide
;
_space_group_IT_number 2
_symmetry_cell_setting triclinic
_symmetry_space_group_name_Hall '-P 1'
_symmetry_space_group_name_H-M 'P -1'
_atom_sites_solution_hydrogens geom
_atom_sites_solution_primary direct
_atom_sites_solution_secondary difmap
_cell_angle_alpha 96.456(2)
_cell_angle_beta 92.913(2)
_cell_angle_gamma 91.810(2)
_cell_formula_units_Z 4
_cell_length_a 7.2885(3)
_cell_length_b 7.7607(3)
_cell_length_c 20.8849(9)
_cell_measurement_reflns_used 5365
_cell_measurement_temperature 120(2)
_cell_measurement_theta_max 27.64
_cell_measurement_theta_min 2.92
_cell_volume 1171.49(8)
_computing_cell_refinement 'DENZO (Otwinowski & Minor, 1997) & COLLECT'
_computing_data_collection 'COLLECT (Hooft, 1999)'
_computing_data_reduction 'DENZO & COLLECT'
_computing_molecular_graphics 'PLATON (Spek, 2003)'
_computing_publication_material 'SHELXL-97 and PRPKAPPA (Ferguson, 1999)'
_computing_structure_refinement 'OSCAIL and SHELXL-97 (Sheldrick, 1997)'
_computing_structure_solution 'OSCAIL (McArdle, 2003) and SHELXS-97 (Sheldrick, 1997)'
_diffrn_ambient_temperature 120(2)
_diffrn_detector_area_resol_mean 9.091
_diffrn_measured_fraction_theta_full 0.993
_diffrn_measured_fraction_theta_max 0.983
_diffrn_measurement_device_type 'Bruker-Nonius 95mm CCD camera on \k goniostat'
_diffrn_measurement_method '\f & \w scans'
_diffrn_radiation_monochromator graphite
_diffrn_radiation_source 'Bruker-Nonius FR591 rotating anode'
_diffrn_radiation_type 'Mo K\a'
_diffrn_radiation_wavelength 0.71073
_diffrn_reflns_av_R_equivalents 0.0604
_diffrn_reflns_av_sigmaI/netI 0.0626
_diffrn_reflns_limit_h_max 9
_diffrn_reflns_limit_h_min -9
_diffrn_reflns_limit_k_max 10
_diffrn_reflns_limit_k_min -10
_diffrn_reflns_limit_l_max 26
_diffrn_reflns_limit_l_min -27
_diffrn_reflns_number 21639
_diffrn_reflns_theta_full 26.50
_diffrn_reflns_theta_max 27.64
_diffrn_reflns_theta_min 2.92
_diffrn_standards_decay_% 0
_exptl_absorpt_coefficient_mu 0.315
_exptl_absorpt_correction_T_max 0.969
_exptl_absorpt_correction_T_min 0.899
_exptl_absorpt_correction_type multi-scan
_exptl_absorpt_process_details 'SADABS 2.10 (Sheldrick, 2003)'
_exptl_crystal_colour colourless
_exptl_crystal_density_diffrn 1.461
_exptl_crystal_density_method 'not measured'
_exptl_crystal_description block
_exptl_crystal_F_000 528
_exptl_crystal_size_max 0.40
_exptl_crystal_size_mid 0.10
_exptl_crystal_size_min 0.10
_refine_diff_density_max 0.744
_refine_diff_density_min -0.354
_refine_ls_extinction_method none
_refine_ls_goodness_of_fit_ref 1.065
_refine_ls_hydrogen_treatment constr
_refine_ls_matrix_type full
_refine_ls_number_parameters 325
_refine_ls_number_reflns 5365
_refine_ls_number_restraints 0
_refine_ls_restrained_S_all 1.065
_refine_ls_R_factor_all 0.0961
_refine_ls_R_factor_gt 0.0593
_refine_ls_shift/su_max 0.000
_refine_ls_shift/su_mean 0.000
_refine_ls_structure_factor_coef Fsqd
_refine_ls_weighting_details 'w=1/[\s^2^(Fo^2^)+(0.0844P)^2^+1.0407P] where P=(Fo^2^+2Fc^2^)/3'
_refine_ls_weighting_scheme calc
_refine_ls_wR_factor_gt 0.1533
_refine_ls_wR_factor_ref 0.1707
_reflns_number_gt 3760
_reflns_number_total 5365
_reflns_threshold_expression I>2\s(I)
_cod_data_source_file bm5033.cif
_cod_data_source_block VIII
_cod_depositor_comments
;
The following automatic conversions were performed:
'_exptl_absorpt_correction_type' value 'Multi-scan' changed to
'multi-scan' according to
'/home/saulius/struct/CIF-dictionaries/cif_core.dic' dictionary named
'cif_core.dic' version 2.4.1 from 2010-06-29.

Automatic conversion script
Id: cif_fix_enum 1527 2010-12-29 10:47:43Z saulius 

The following automatic conversions were performed:

'_exptl_absorpt_correction_type' value 'Multi-scan' changed to
'multi-scan' according to
/home/saulius/struct/CIF-dictionaries/cif_core.dic dictionary named
'cif_core.dic' version 2.4.1 from 2010-06-29.

Automatic conversion script
Id: cif_fix_values 1715 2011-07-08 13:25:40Z adriana 
;
_cod_database_code 2100539

loop_
_symmetry_equiv_pos_as_xyz
'x, y, z'
'-x, -y, -z'

loop_
_atom_site_type_symbol
_atom_site_label
_atom_site_fract_x
_atom_site_fract_y
_atom_site_fract_z
_atom_site_U_iso_or_equiv
_atom_site_adp_type
_atom_site_calc_flag
_atom_site_refinement_flags
_atom_site_occupancy
N N11 0.4024(3) 0.5334(3) 0.41399(12) 0.0257(6) Uani d . 1
C C12 0.5406(4) 0.4277(4) 0.40989(14) 0.0225(6) Uani d . 1
Cl Cl11 0.74241(10) 0.51557(10) 0.38256(4) 0.0285(2) Uani d . 1
C C13 0.5387(4) 0.2603(4) 0.42747(14) 0.0206(6) Uani d . 1
C C14 0.3775(4) 0.2012(4) 0.45139(15) 0.0241(7) Uani d . 1
C C15 0.2276(4) 0.3077(4) 0.45524(15) 0.0268(7) Uani d . 1
C C16 0.2475(4) 0.4714(4) 0.43607(15) 0.0279(7) Uani d . 1
C C17 0.7039(4) 0.1471(4) 0.42314(14) 0.0211(6) Uani d . 1
O O11 0.7924(3) 0.1170(3) 0.47166(10) 0.0273(5) Uani d . 1
N N21 0.7375(3) 0.0842(3) 0.36189(12) 0.0235(6) Uani d . 1
C C21 0.8926(4) -0.0042(4) 0.33945(14) 0.0209(6) Uani d . 1
C C22 0.9149(4) -0.0138(4) 0.27334(15) 0.0232(6) Uani d . 1
C C23 1.0691(4) -0.0867(4) 0.24724(15) 0.0244(7) Uani d . 1
C C24 1.2018(4) -0.1517(4) 0.28771(15) 0.0221(6) Uani d . 1
C C241 1.3665(4) -0.2196(4) 0.26069(15) 0.0263(7) Uani d . 1
N N24 1.4970(4) -0.2700(4) 0.23738(14) 0.0340(7) Uani d . 1
C C25 1.1762(4) -0.1476(4) 0.35319(15) 0.0224(6) Uani d . 1
C C26 1.0208(4) -0.0761(4) 0.37956(15) 0.0221(6) Uani d . 1
N N31 -0.5598(3) 1.0705(3) 0.08089(12) 0.0251(6) Uani d . 1
C C32 -0.4236(4) 0.9650(4) 0.08737(14) 0.0203(6) Uani d . 1
Cl Cl31 -0.21001(10) 1.06368(10) 0.11310(4) 0.0268(2) Uani d . 1
C C33 -0.4379(4) 0.7849(4) 0.07404(14) 0.0194(6) Uani d . 1
C C34 -0.6107(4) 0.7128(4) 0.05231(15) 0.0244(7) Uani d . 1
C C35 -0.7567(4) 0.8212(4) 0.04530(15) 0.0266(7) Uani d . 1
C C36 -0.7249(4) 0.9975(4) 0.05984(15) 0.0279(7) Uani d . 1
C C37 -0.2739(4) 0.6719(4) 0.07828(14) 0.0193(6) Uani d . 1
O O31 -0.1832(3) 0.6369(3) 0.03110(10) 0.0257(5) Uani d . 1
N N41 -0.2429(3) 0.6166(3) 0.13691(12) 0.0221(5) Uani d . 1
C C41 -0.0939(4) 0.5220(4) 0.15886(14) 0.0192(6) Uani d . 1
C C42 -0.0933(4) 0.4872(4) 0.22279(15) 0.0238(7) Uani d . 1
C C43 0.0521(4) 0.4041(4) 0.24920(15) 0.0246(7) Uani d . 1
C C44 0.1995(4) 0.3559(4) 0.21195(15) 0.0220(6) Uani d . 1
C C441 0.3543(4) 0.2754(4) 0.23969(15) 0.0259(7) Uani d . 1
N N44 0.4780(4) 0.2120(4) 0.26268(14) 0.0326(6) Uani d . 1
C C45 0.1955(4) 0.3863(4) 0.14756(14) 0.0216(6) Uani d . 1
C C46 0.0501(4) 0.4687(4) 0.12041(14) 0.0217(6) Uani d . 1
H H14 0.3693 0.0887 0.4651 0.029 Uiso calc R 1
H H15 0.1148 0.2689 0.4706 0.032 Uiso calc R 1
H H16 0.1453 0.5443 0.4387 0.034 Uiso calc R 1
H H21 0.6517 0.1005 0.3322 0.028 Uiso calc R 1
H H22 0.8237 0.0299 0.2460 0.028 Uiso calc R 1
H H23 1.0845 -0.0924 0.2022 0.029 Uiso calc R 1
H H25 1.2659 -0.1942 0.3803 0.027 Uiso calc R 1
H H26 1.0021 -0.0761 0.4242 0.027 Uiso calc R 1
H H34 -0.6284 0.5908 0.0424 0.029 Uiso calc R 1
H H35 -0.8757 0.7748 0.0308 0.032 Uiso calc R 1
H H36 -0.8248 1.0714 0.0547 0.033 Uiso calc R 1
H H41 -0.3263 0.6429 0.1651 0.026 Uiso calc R 1
H H42 -0.1931 0.5208 0.2483 0.029 Uiso calc R 1
H H43 0.0516 0.3798 0.2928 0.030 Uiso calc R 1
H H45 0.2940 0.3500 0.1218 0.026 Uiso calc R 1
H H46 0.0481 0.4887 0.0763 0.026 Uiso calc R 1

loop_
_atom_site_aniso_label
_atom_site_aniso_U_11
_atom_site_aniso_U_22
_atom_site_aniso_U_33
_atom_site_aniso_U_12
_atom_site_aniso_U_13
_atom_site_aniso_U_23
N11 0.0217(13) 0.0263(14) 0.0300(15) 0.0095(11) 0.0027(11) 0.0032(11)
C12 0.0200(14) 0.0251(16) 0.0229(15) 0.0055(12) 0.0028(11) 0.0029(12)
Cl11 0.0228(4) 0.0318(4) 0.0330(4) 0.0026(3) 0.0089(3) 0.0083(3)
C13 0.0190(14) 0.0238(16) 0.0195(14) 0.0059(12) 0.0024(11) 0.0023(11)
C14 0.0186(15) 0.0261(17) 0.0285(17) 0.0043(12) 0.0035(12) 0.0050(12)
C15 0.0141(14) 0.0328(18) 0.0330(18) 0.0029(13) 0.0042(12) -0.0004(13)
C16 0.0158(14) 0.0325(19) 0.0346(18) 0.0099(13) 0.0020(12) -0.0030(14)
C17 0.0184(14) 0.0222(16) 0.0236(15) 0.0023(12) 0.0025(12) 0.0052(12)
O11 0.0214(11) 0.0361(13) 0.0254(12) 0.0096(9) 0.0015(9) 0.0056(9)
N21 0.0163(12) 0.0305(15) 0.0241(13) 0.0098(11) 0.0003(10) 0.0029(11)
C21 0.0162(14) 0.0172(15) 0.0292(16) 0.0039(11) 0.0021(11) 0.0016(12)
C22 0.0211(15) 0.0232(16) 0.0255(16) 0.0065(12) -0.0008(12) 0.0026(12)
C23 0.0232(15) 0.0248(17) 0.0255(16) 0.0029(13) 0.0038(12) 0.0019(12)
C24 0.0151(14) 0.0181(15) 0.0329(17) 0.0031(11) 0.0031(12) 0.0008(12)
C241 0.0218(16) 0.0243(17) 0.0323(17) 0.0034(13) 0.0009(13) 0.0006(13)
N24 0.0247(15) 0.0377(17) 0.0402(17) 0.0097(13) 0.0083(12) 0.0017(13)
C25 0.0172(14) 0.0184(15) 0.0319(17) 0.0071(11) -0.0006(12) 0.0035(12)
C26 0.0220(15) 0.0202(15) 0.0251(16) 0.0057(12) 0.0038(12) 0.0041(12)
N31 0.0202(13) 0.0281(14) 0.0280(14) 0.0104(11) 0.0032(10) 0.0043(11)
C32 0.0133(13) 0.0264(16) 0.0214(15) 0.0034(12) 0.0010(11) 0.0024(11)
Cl31 0.0208(4) 0.0279(4) 0.0309(4) 0.0004(3) -0.0033(3) 0.0022(3)
C33 0.0174(14) 0.0218(15) 0.0200(14) 0.0028(11) 0.0035(11) 0.0048(11)
C34 0.0186(15) 0.0247(16) 0.0308(17) 0.0024(12) 0.0020(12) 0.0064(13)
C35 0.0146(14) 0.0347(19) 0.0317(17) -0.0001(13) 0.0009(12) 0.0097(14)
C36 0.0211(15) 0.0350(19) 0.0300(17) 0.0137(14) 0.0043(13) 0.0096(14)
C37 0.0163(14) 0.0174(15) 0.0241(15) 0.0001(11) 0.0017(11) 0.0010(11)
O31 0.0221(11) 0.0313(13) 0.0247(11) 0.0085(9) 0.0052(9) 0.0040(9)
N41 0.0165(12) 0.0280(14) 0.0233(13) 0.0093(10) 0.0048(10) 0.0060(10)
C41 0.0129(13) 0.0176(15) 0.0275(16) 0.0041(11) 0.0013(11) 0.0029(11)
C42 0.0223(15) 0.0242(16) 0.0262(16) 0.0086(13) 0.0071(12) 0.0043(12)
C43 0.0233(15) 0.0279(17) 0.0237(16) 0.0070(13) 0.0020(12) 0.0059(12)
C44 0.0191(14) 0.0155(15) 0.0311(17) 0.0032(11) -0.0015(12) 0.0020(12)
C441 0.0257(16) 0.0233(16) 0.0290(17) 0.0034(13) 0.0008(13) 0.0043(13)
N44 0.0280(15) 0.0330(16) 0.0376(16) 0.0111(12) -0.0030(12) 0.0074(12)
C45 0.0166(14) 0.0187(15) 0.0296(16) 0.0046(11) 0.0030(12) 0.0015(12)
C46 0.0203(15) 0.0216(15) 0.0242(15) 0.0062(12) 0.0034(12) 0.0049(12)

loop_
_atom_type_symbol
_atom_type_description
_atom_type_scat_dispersion_real
_atom_type_scat_dispersion_imag
_atom_type_scat_source
C C 0.0033 0.0016 'International Tables Vol C Tables 4.2.6.8 and 6.1.1.4'
H H 0.0000 0.0000 'International Tables Vol C Tables 4.2.6.8 and 6.1.1.4'
Cl Cl 0.1484 0.1585 'International Tables Vol C Tables 4.2.6.8 and 6.1.1.4'
N N 0.0061 0.0033 'International Tables Vol C Tables 4.2.6.8 and 6.1.1.4'
O O 0.0106 0.0060 'International Tables Vol C Tables 4.2.6.8 and 6.1.1.4'

loop_
_geom_angle_atom_site_label_1
_geom_angle_atom_site_label_2
_geom_angle_atom_site_label_3
_geom_angle
_geom_angle_publ_flag
C12 N11 C16 116.5(3) no
N11 C12 C13 125.5(3) no
N11 C12 Cl11 115.0(2) no
C13 C12 Cl11 119.4(2) no
C14 C13 C12 116.6(3) no
C14 C13 C17 120.5(3) no
C12 C13 C17 122.9(3) no
C13 C14 C15 119.6(3) no
C13 C14 H14 120.2 no
C15 C14 H14 120.2 no
C16 C15 C14 118.0(3) no
C16 C15 H15 121.0 no
C14 C15 H15 121.0 no
N11 C16 C15 123.8(3) no
N11 C16 H16 118.1 no
C15 C16 H16 118.1 no
O11 C17 N21 125.5(3) no
O11 C17 C13 121.1(3) no
N21 C17 C13 113.4(2) no
C17 N21 C21 128.4(2) no
C17 N21 H21 115.8 no
C21 N21 H21 115.8 no
C22 C21 C26 120.3(3) no
C22 C21 N21 116.0(3) no
C26 C21 N21 123.8(3) no
C23 C22 C21 120.4(3) no
C23 C22 H22 119.8 no
C21 C22 H22 119.8 no
C22 C23 C24 119.4(3) no
C22 C23 H23 120.3 no
C24 C23 H23 120.3 no
C25 C24 C23 120.1(3) no
C25 C24 C241 120.7(3) no
C23 C24 C241 119.1(3) no
N24 C241 C24 177.5(3) no
C24 C25 C26 120.7(3) no
C24 C25 H25 119.6 no
C26 C25 H25 119.6 no
C25 C26 C21 119.0(3) no
C25 C26 H26 120.5 no
C21 C26 H26 120.5 no
C32 N31 C36 117.0(3) no
N31 C32 C33 125.0(3) no
N31 C32 Cl31 116.0(2) no
C33 C32 Cl31 118.9(2) no
C32 C33 C34 116.7(3) no
C32 C33 C37 122.5(3) no
C34 C33 C37 120.7(3) no
C35 C34 C33 119.4(3) no
C35 C34 H34 120.3 no
C33 C34 H34 120.3 no
C36 C35 C34 118.5(3) no
C36 C35 H35 120.8 no
C34 C35 H35 120.8 no
N31 C36 C35 123.4(3) no
N31 C36 H36 118.3 no
C35 C36 H36 118.3 no
O31 C37 N41 125.9(3) no
O31 C37 C33 120.3(3) no
N41 C37 C33 113.9(2) no
C37 N41 C41 128.5(2) no
C37 N41 H41 115.8 no
C41 N41 H41 115.8 no
C42 C41 C46 120.2(3) no
C42 C41 N41 116.4(2) no
C46 C41 N41 123.3(3) no
C43 C42 C41 120.2(3) no
C43 C42 H42 119.9 no
C41 C42 H42 119.9 no
C42 C43 C44 120.0(3) no
C42 C43 H43 120.0 no
C44 C43 H43 120.0 no
C45 C44 C43 119.5(3) no
C45 C44 C441 120.1(3) no
C43 C44 C441 120.4(3) no
N44 C441 C44 179.1(4) no
C46 C45 C44 121.0(3) no
C46 C45 H45 119.5 no
C44 C45 H45 119.5 no
C45 C46 C41 119.0(3) no
C45 C46 H46 120.5 no
C41 C46 H46 120.5 no

loop_
_geom_bond_atom_site_label_1
_geom_bond_atom_site_label_2
_geom_bond_distance
_geom_bond_publ_flag
N11 C12 1.319(4) no
N11 C16 1.336(4) no
C12 C13 1.389(4) no
C12 Cl11 1.751(3) no
C13 C14 1.385(4) no
C13 C17 1.513(4) no
C14 C15 1.391(4) no
C14 H14 0.95 no
C15 C16 1.380(5) no
C15 H15 0.95 no
C16 H16 0.95 no
C17 O11 1.222(3) no
C17 N21 1.354(4) no
N21 C21 1.414(4) no
N21 H21 0.88 no
C21 C22 1.392(4) no
C21 C26 1.395(4) no
C22 C23 1.383(4) no
C22 H22 0.95 no
C23 C24 1.396(4) no
C23 H23 0.95 no
C24 C25 1.387(4) no
C24 C241 1.442(4) no
C241 N24 1.150(4) no
C25 C26 1.389(4) no
C25 H25 0.95 no
C26 H26 0.95 no
N31 C32 1.318(4) no
N31 C36 1.345(4) no
C32 C33 1.394(4) no
C32 Cl31 1.745(3) no
C33 C34 1.395(4) no
C33 C37 1.510(4) no
C34 C35 1.389(4) no
C34 H34 0.95 no
C35 C36 1.377(5) no
C35 H35 0.95 no
C36 H36 0.95 no
C37 O31 1.224(3) no
C37 N41 1.353(4) no
N41 C41 1.415(4) no
N41 H41 0.88 no
C41 C42 1.391(4) no
C41 C46 1.399(4) no
C42 C43 1.381(4) no
C42 H42 0.95 no
C43 C44 1.395(4) no
C43 H43 0.95 no
C44 C45 1.390(4) no
C44 C441 1.434(4) no
C441 N44 1.150(4) no
C45 C46 1.385(4) no
C45 H45 0.95 no
C46 H46 0.95 no

loop_
_geom_hbond_atom_site_label_D
_geom_hbond_atom_site_label_H
_geom_hbond_atom_site_label_A
_geom_hbond_site_symmetry_A
_geom_hbond_distance_DH
_geom_hbond_distance_HA
_geom_hbond_distance_DA
_geom_hbond_angle_DHA
_geom_hbond_publ_flag
N21 H21 N44 . 0.88 2.15 3.006(4) 164 no
N41 H41 N24 1_365 0.88 2.10 2.978(4) 173 no
C14 H14 O11 2_656 0.95 2.49 3.334(4) 148 no
C15 H15 O11 1_455 0.95 2.60 3.507(4) 160 no
C25 H25 N11 1_645 0.95 2.52 3.348(4) 146 no
C34 H34 O31 2_465 0.95 2.53 3.327(4) 142 no
C35 H35 O31 1_455 0.95 2.45 3.366(4) 161 no
C45 H45 N31 1_645 0.95 2.53 3.300(4) 138 no

loop_
_geom_torsion_atom_site_label_1
_geom_torsion_atom_site_label_2
_geom_torsion_atom_site_label_3
_geom_torsion_atom_site_label_4
_geom_torsion
_geom_torsion_publ_flag
C16 N11 C12 C13 -1.1(5) no
C16 N11 C12 Cl11 -178.6(2) no
N11 C12 C13 C14 -0.2(5) no
Cl11 C12 C13 C14 177.2(2) no
N11 C12 C13 C17 -178.4(3) no
Cl11 C12 C13 C17 -1.0(4) no
C12 C13 C14 C15 1.4(4) no
C17 C13 C14 C15 179.7(3) no
C13 C14 C15 C16 -1.4(5) no
C12 N11 C16 C15 1.1(5) no
C14 C15 C16 N11 0.1(5) no
C14 C13 C17 O11 -70.9(4) no
C12 C13 C17 O11 107.3(3) no
C14 C13 C17 N21 108.1(3) no
C12 C13 C17 N21 -73.7(4) no
O11 C17 N21 C21 -10.7(5) no
C13 C17 N21 C21 170.3(3) no
C17 N21 C21 C22 -163.6(3) no
C17 N21 C21 C26 15.1(5) no
C26 C21 C22 C23 -3.4(4) no
N21 C21 C22 C23 175.4(3) no
C21 C22 C23 C24 0.4(4) no
C22 C23 C24 C25 1.9(4) no
C22 C23 C24 C241 -177.0(3) no
C23 C24 C25 C26 -1.3(4) no
C241 C24 C25 C26 177.5(3) no
C24 C25 C26 C21 -1.6(4) no
C22 C21 C26 C25 3.9(4) no
N21 C21 C26 C25 -174.7(3) no
C36 N31 C32 C33 0.1(4) no
C36 N31 C32 Cl31 178.7(2) no
N31 C32 C33 C34 -0.1(4) no
Cl31 C32 C33 C34 -178.6(2) no
N31 C32 C33 C37 175.9(3) no
Cl31 C32 C33 C37 -2.7(4) no
C32 C33 C34 C35 -0.1(4) no
C37 C33 C34 C35 -176.2(3) no
C33 C34 C35 C36 0.4(4) no
C32 N31 C36 C35 0.2(4) no
C34 C35 C36 N31 -0.4(5) no
C32 C33 C37 O31 -89.6(4) no
C34 C33 C37 O31 86.2(4) no
C32 C33 C37 N41 90.9(3) no
C34 C33 C37 N41 -93.3(3) no
O31 C37 N41 C41 6.3(5) no
C33 C37 N41 C41 -174.2(3) no
C37 N41 C41 C42 177.8(3) no
C37 N41 C41 C46 -0.3(5) no
C46 C41 C42 C43 1.8(5) no
N41 C41 C42 C43 -176.4(3) no
C41 C42 C43 C44 0.5(5) no
C42 C43 C44 C45 -2.4(5) no
C42 C43 C44 C441 177.6(3) no
C43 C44 C45 C46 2.1(4) no
C441 C44 C45 C46 -178.0(3) no
C44 C45 C46 C41 0.2(4) no
C42 C41 C46 C45 -2.1(4) no
N41 C41 C46 C45 175.9(3) no

loop_
_cod_related_entry_id
_cod_related_entry_database
_cod_related_entry_code
1 ChemSpider 7471317
